data_4086077
loop_
_publ_author_name
'Tong, Peng'
'Yang, Dawei'
'Li, Yang'
'Wang, Baomin'
'Qu, Jingping'

_publ_section_title
;
 Hydration of Nitriles to Amides by Thiolate-Bridged Diiron Complexes
;
_journal_issue 14
_journal_name_full Organometallics
_journal_page_first 3571
_journal_paper_doi 10.1021/acs.organomet.5b00387
_journal_volume 34
_journal_year 2015
_chemical_formula_sum 'C29 H51 F6 Fe2 N2 O P S2'
_chemical_formula_weight 764.51
_chemical_name_systematic
; 
 ? 
;
_space_group_IT_number 15
_symmetry_cell_setting monoclinic
_symmetry_space_group_name_Hall '-C 2yc'
_symmetry_space_group_name_H-M 'C 1 2/c 1'
_atom_sites_solution_hydrogens geom
_atom_sites_solution_primary direct
_atom_sites_solution_secondary difmap
_audit_creation_method SHELXL-97
_cell_angle_alpha 90.00
_cell_angle_beta 106.173(2)
_cell_angle_gamma 90.00
_cell_formula_units_Z 4
_cell_length_a 20.9335(9)
_cell_length_b 11.3281(4)
_cell_length_c 15.6727(5)
_cell_measurement_temperature 298(2)
_cell_volume 3569.5(2)
_computing_cell_refinement 'Bruker SMART'
_computing_data_collection 'Bruker SMART'
_computing_data_reduction 'Bruker SMART'
_computing_molecular_graphics 'Bruker SHELXTL'
_computing_publication_material 'Bruker SHELXTL'
_computing_structure_refinement 'Bruker SHELXTL'
_computing_structure_solution 'Bruker SHELXTL'
_diffrn_ambient_temperature 298(2)
_diffrn_measured_fraction_theta_full 0.998
_diffrn_measured_fraction_theta_max 0.998
_diffrn_measurement_device_type 'CCD area detector'
_diffrn_measurement_method 'pi and omega scans'
_diffrn_radiation_monochromator graphite
_diffrn_radiation_source 'fine-focus sealed tube'
_diffrn_radiation_type MoK\a
_diffrn_radiation_wavelength 0.71073
_diffrn_reflns_av_R_equivalents 0.0551
_diffrn_reflns_av_sigmaI/netI 0.0256
_diffrn_reflns_limit_h_max 28
_diffrn_reflns_limit_h_min -27
_diffrn_reflns_limit_k_max 15
_diffrn_reflns_limit_k_min -15
_diffrn_reflns_limit_l_max 21
_diffrn_reflns_limit_l_min -21
_diffrn_reflns_number 57965
_diffrn_reflns_theta_full 28.47
_diffrn_reflns_theta_max 28.47
_diffrn_reflns_theta_min 2.31
_exptl_absorpt_coefficient_mu 1.031
_exptl_absorpt_correction_T_max 0.7405
_exptl_absorpt_correction_T_min 0.7272
_exptl_absorpt_correction_type empirical
_exptl_absorpt_process_details SADABS
_exptl_crystal_colour black
_exptl_crystal_density_diffrn 1.423
_exptl_crystal_density_method 'not measured'
_exptl_crystal_description block
_exptl_crystal_F_000 1600
_exptl_crystal_size_max 0.33
_exptl_crystal_size_mid 0.32
_exptl_crystal_size_min 0.31
_refine_diff_density_max 0.757
_refine_diff_density_min -0.570
_refine_diff_density_rms 0.079
_refine_ls_extinction_method none
_refine_ls_goodness_of_fit_ref 1.044
_refine_ls_hydrogen_treatment 'riding mode'
_refine_ls_matrix_type full
_refine_ls_number_parameters 226
_refine_ls_number_reflns 4505
_refine_ls_number_restraints 45
_refine_ls_restrained_S_all 1.069
_refine_ls_R_factor_all 0.0735
_refine_ls_R_factor_gt 0.0537
_refine_ls_shift/su_max 0.001
_refine_ls_shift/su_mean 0.000
_refine_ls_structure_factor_coef Fsqd
_refine_ls_weighting_details 'calc w=1/[\s^2^(Fo^2^)+(0.0650P)^2^+9.8000P] where P=(Fo^2^+2Fc^2^)/3'
_refine_ls_weighting_scheme calc
_refine_ls_wR_factor_gt 0.1334
_refine_ls_wR_factor_ref 0.1510
_reflns_number_gt 3471
_reflns_number_total 4505
_reflns_threshold_expression >2sigma(I)
_cod_data_source_file om5b00387_si_005.cif
_cod_data_source_block x
_cod_depositor_comments
;
The following automatic conversions were performed:

'_symmetry_cell_setting' value 'Monoclinic' changed to 'monoclinic'
according to
/usr/data/users/saulius/crontab/automatic-downloads/rss-feeds/ACS/lib/dictionaries/cif_core.dic
dictionary named 'cif_core.dic' version 2.4.2 from 2011-04-26.

Automatic conversion script
Id: cif_fix_values 3271 2015-04-21 07:52:19Z andrius 

 Adding full bibliography for 4086073--4086077.cif.
;
_cod_original_sg_symbol_H-M 'C2/c  '
_cod_database_code 4086077

loop_
_symmetry_equiv_pos_as_xyz
'x, y, z'
'-x, y, -z+1/2'
'x+1/2, y+1/2, z'
'-x+1/2, y+1/2, -z+1/2'
'-x, -y, -z'
'x, -y, z-1/2'
'-x+1/2, -y+1/2, -z'
'x+1/2, -y+1/2, z-1/2'

loop_
_atom_site_label
_atom_site_type_symbol
_atom_site_fract_x
_atom_site_fract_y
_atom_site_fract_z
_atom_site_U_iso_or_equiv
_atom_site_adp_type
_atom_site_occupancy
_atom_site_symmetry_multiplicity
_atom_site_calc_flag
_atom_site_refinement_flags
_atom_site_disorder_assembly
_atom_site_disorder_group
Fe1 Fe 0.424739(19) 0.75265(3) 0.18672(3) 0.03671(15) Uani 1 1 d . . .
S1 S 0.52534(4) 0.69950(9) 0.17113(6) 0.0524(2) Uani 1 1 d . . .
O2 O 0.44613(11) 0.91664(19) 0.20672(16) 0.0406(5) Uani 0.50 1 d P A 1
N1 N 0.44613(11) 0.91664(19) 0.20672(16) 0.0406(5) Uani 0.50 1 d PD A 2
H1 H 0.412(2) 0.937(2) 0.222(4) 0.049 Uiso 0.50 1 d PD B 2
N2 N 0.5000 1.0907(3) 0.2500 0.0483(9) Uani 1 2 d S . .
C1 C 0.37059(19) 0.5981(3) 0.1458(3) 0.0642(11) Uani 1 1 d . A .
C2 C 0.37350(17) 0.6600(3) 0.0681(3) 0.0565(9) Uani 1 1 d . A .
C3 C 0.34350(17) 0.7705(3) 0.0686(2) 0.0510(8) Uani 1 1 d . A .
C4 C 0.31993(16) 0.7770(3) 0.1443(3) 0.0569(9) Uani 1 1 d . A .
C5 C 0.33477(18) 0.6704(4) 0.1916(3) 0.0632(11) Uani 1 1 d . A .
C6 C 0.3952(3) 0.4751(4) 0.1707(4) 0.109(2) Uani 1 1 d . . .
H6A H 0.3603 0.4197 0.1458 0.163 Uiso 1 1 calc R A .
H6B H 0.4087 0.4674 0.2342 0.163 Uiso 1 1 calc R . .
H6C H 0.4325 0.4592 0.1480 0.163 Uiso 1 1 calc R . .
C7 C 0.3988(3) 0.6085(5) -0.0041(3) 0.0908(16) Uani 1 1 d . . .
H7A H 0.3677 0.5508 -0.0363 0.136 Uiso 1 1 calc R A .
H7B H 0.4410 0.5715 0.0215 0.136 Uiso 1 1 calc R . .
H7C H 0.4038 0.6700 -0.0439 0.136 Uiso 1 1 calc R . .
C8 C 0.3353(2) 0.8651(4) -0.0005(3) 0.0825(14) Uani 1 1 d . . .
H8A H 0.2904 0.8646 -0.0380 0.124 Uiso 1 1 calc R A .
H8B H 0.3653 0.8506 -0.0358 0.124 Uiso 1 1 calc R . .
H8C H 0.3450 0.9406 0.0280 0.124 Uiso 1 1 calc R . .
C9 C 0.2833(2) 0.8784(5) 0.1703(4) 0.0935(16) Uani 1 1 d . . .
H9A H 0.2365 0.8703 0.1418 0.140 Uiso 1 1 calc R A .
H9B H 0.2990 0.9511 0.1520 0.140 Uiso 1 1 calc R . .
H9C H 0.2908 0.8786 0.2335 0.140 Uiso 1 1 calc R . .
C10 C 0.3124(3) 0.6320(7) 0.2698(4) 0.119(2) Uani 1 1 d . . .
H10A H 0.2712 0.5897 0.2495 0.179 Uiso 1 1 calc R A .
H10B H 0.3060 0.7001 0.3030 0.179 Uiso 1 1 calc R . .
H10C H 0.3455 0.5816 0.3070 0.179 Uiso 1 1 calc R . .
C11 C 0.5546(3) 0.8176(7) 0.1069(3) 0.114(2) Uani 1 1 d D . .
H11A H 0.5371 0.8926 0.1202 0.136 Uiso 1 1 calc R A .
H11B H 0.6027 0.8220 0.1286 0.136 Uiso 1 1 calc R . .
C12 C 0.5366(5) 0.8041(11) 0.0098(4) 0.201(5) Uani 1 1 d D A .
H12A H 0.5584 0.8640 -0.0151 0.302 Uiso 1 1 calc R . .
H12B H 0.4893 0.8117 -0.0141 0.302 Uiso 1 1 calc R . .
H12C H 0.5504 0.7276 -0.0048 0.302 Uiso 1 1 calc R . .
C25 C 0.5000 0.9713(3) 0.2500 0.0353(8) Uani 1 2 d S . .
C26 C 0.4396(2) 1.1574(3) 0.2099(3) 0.0635(10) Uani 1 1 d . . .
H14A H 0.4133 1.1146 0.1584 0.076 Uiso 1 1 calc RD A .
H14B H 0.4517 1.2327 0.1894 0.076 Uiso 1 1 calc R . .
C27 C 0.3983(2) 1.1787(4) 0.2720(3) 0.0802(13) Uani 1 1 d . A .
H15A H 0.3858 1.1045 0.2922 0.120 Uiso 1 1 calc R . .
H15B H 0.3590 1.2218 0.2418 0.120 Uiso 1 1 calc R . .
H15C H 0.4234 1.2237 0.3220 0.120 Uiso 1 1 calc R . .
P1 P 0.2500 0.2500 0.0000 0.0734(5) Uani 1 2 d SD . .
F1 F 0.2449(3) 0.3230(5) 0.0822(3) 0.163(2) Uani 1 1 d . C .
F2 F 0.3120(5) 0.1937(10) 0.0606(8) 0.200(5) Uani 0.713(15) 1 d PDU C 1
F3 F 0.2070(6) 0.1471(8) 0.0217(5) 0.143(4) Uani 0.713(15) 1 d PDU C 1
F2B F 0.3267(5) 0.269(2) 0.0207(15) 0.124(7) Uani 0.287(15) 1 d PDU C 2
F3B F 0.2631(15) 0.1431(15) 0.0620(14) 0.148(8) Uani 0.287(15) 1 d PDU C 2

loop_
_atom_site_aniso_label
_atom_site_aniso_U_11
_atom_site_aniso_U_22
_atom_site_aniso_U_33
_atom_site_aniso_U_23
_atom_site_aniso_U_13
_atom_site_aniso_U_12
Fe1 0.0326(2) 0.0273(2) 0.0457(3) 0.00096(16) 0.00346(17) -0.00285(15)
S1 0.0393(4) 0.0648(5) 0.0484(4) -0.0164(4) 0.0043(3) 0.0068(4)
O2 0.0316(11) 0.0275(10) 0.0558(13) 0.0001(9) 0.0010(10) 0.0021(8)
N1 0.0316(11) 0.0275(10) 0.0558(13) 0.0001(9) 0.0010(10) 0.0021(8)
N2 0.049(2) 0.0268(16) 0.062(2) 0.000 0.0042(18) 0.000
C1 0.056(2) 0.0369(17) 0.080(3) 0.0047(17) -0.0134(19) -0.0173(15)
C2 0.0437(18) 0.0522(19) 0.062(2) -0.0166(17) -0.0041(15) -0.0082(15)
C3 0.0360(15) 0.0469(18) 0.059(2) 0.0023(14) -0.0060(14) -0.0094(13)
C4 0.0315(15) 0.056(2) 0.074(2) -0.0094(17) 0.0002(15) -0.0052(14)
C5 0.0404(18) 0.076(3) 0.065(2) 0.0125(19) 0.0010(16) -0.0258(18)
C6 0.114(4) 0.034(2) 0.137(5) 0.010(2) -0.034(4) -0.021(2)
C7 0.083(3) 0.099(4) 0.075(3) -0.039(3) -0.003(2) 0.002(3)
C8 0.075(3) 0.073(3) 0.078(3) 0.025(2) -0.015(2) -0.010(2)
C9 0.047(2) 0.105(4) 0.121(4) -0.023(3) 0.009(2) 0.017(2)
C10 0.074(3) 0.173(6) 0.110(4) 0.036(4) 0.024(3) -0.053(4)
C11 0.091(4) 0.184(7) 0.076(3) -0.005(4) 0.040(3) -0.025(4)
C12 0.183(10) 0.323(14) 0.091(5) 0.031(7) 0.027(6) -0.064(10)
C25 0.0366(19) 0.0251(17) 0.040(2) 0.000 0.0043(16) 0.000
C26 0.084(3) 0.0375(17) 0.067(2) 0.0146(16) 0.018(2) 0.0268(18)
C27 0.082(3) 0.076(3) 0.085(3) 0.007(2) 0.028(2) 0.030(2)
P1 0.0593(9) 0.0809(11) 0.0644(9) 0.0079(8) -0.0085(7) -0.0132(8)
F1 0.187(5) 0.175(5) 0.145(4) -0.068(3) 0.074(3) -0.063(4)
F2 0.113(6) 0.192(9) 0.222(9) 0.069(7) -0.072(6) -0.002(6)
F3 0.153(8) 0.148(6) 0.124(5) -0.002(4) 0.031(5) -0.088(6)
F2B 0.054(7) 0.164(16) 0.147(14) -0.021(11) 0.019(7) -0.012(8)
F3B 0.167(17) 0.106(10) 0.160(13) 0.059(9) 0.027(13) 0.005(11)

loop_
_atom_type_symbol
_atom_type_description
_atom_type_scat_dispersion_real
_atom_type_scat_dispersion_imag
_atom_type_scat_source
C C 0.0033 0.0016 'International Tables Vol C Tables 4.2.6.8 and 6.1.1.4'
H H 0.0000 0.0000 'International Tables Vol C Tables 4.2.6.8 and 6.1.1.4'
N N 0.0061 0.0033 'International Tables Vol C Tables 4.2.6.8 and 6.1.1.4'
O O 0.0106 0.0060 'International Tables Vol C Tables 4.2.6.8 and 6.1.1.4'
F F 0.0171 0.0103 'International Tables Vol C Tables 4.2.6.8 and 6.1.1.4'
P P 0.1023 0.0942 'International Tables Vol C Tables 4.2.6.8 and 6.1.1.4'
S S 0.1246 0.1234 'International Tables Vol C Tables 4.2.6.8 and 6.1.1.4'
Fe Fe 0.3463 0.8444 'International Tables Vol C Tables 4.2.6.8 and 6.1.1.4'

loop_
_geom_angle_atom_site_label_1
_geom_angle_atom_site_label_2
_geom_angle_atom_site_label_3
_geom_angle
_geom_angle_site_symmetry_1
_geom_angle_site_symmetry_3
O2 Fe1 C1 161.02(13) . .
O2 Fe1 C5 126.08(15) . .
C1 Fe1 C5 39.76(17) . .
O2 Fe1 C4 95.69(12) . .
C1 Fe1 C4 65.66(15) . .
C5 Fe1 C4 38.65(15) . .
O2 Fe1 C2 130.83(13) . .
C1 Fe1 C2 39.24(16) . .
C5 Fe1 C2 65.30(16) . .
C4 Fe1 C2 64.47(15) . .
O2 Fe1 C3 98.19(11) . .
C1 Fe1 C3 65.30(14) . .
C5 Fe1 C3 64.82(14) . .
C4 Fe1 C3 38.48(15) . .
C2 Fe1 C3 38.14(13) . .
O2 Fe1 S1 94.25(8) . 2_655
C1 Fe1 S1 98.14(11) . 2_655
C5 Fe1 S1 91.07(11) . 2_655
C4 Fe1 S1 119.71(12) . 2_655
C2 Fe1 S1 134.90(11) . 2_655
C3 Fe1 S1 155.77(10) . 2_655
O2 Fe1 S1 95.35(7) . .
C1 Fe1 S1 100.68(13) . .
C5 Fe1 S1 138.39(14) . .
C4 Fe1 S1 155.40(12) . .
C2 Fe1 S1 91.83(10) . .
C3 Fe1 S1 117.96(11) . .
S1 Fe1 S1 81.22(4) 2_655 .
C11 S1 Fe1 102.01(18) . 2_655
C11 S1 Fe1 108.7(2) . .
Fe1 S1 Fe1 90.65(3) 2_655 .
C25 O2 Fe1 132.6(2) . .
C25 O2 H1 114(5) . .
Fe1 O2 H1 98(3) . .
C25 N2 C26 121.2(2) . 2_655
C25 N2 C26 121.2(2) . .
C26 N2 C26 117.6(4) 2_655 .
C2 C1 C5 107.5(3) . .
C2 C1 C6 126.0(5) . .
C5 C1 C6 126.3(5) . .
C2 C1 Fe1 72.56(19) . .
C5 C1 Fe1 71.4(2) . .
C6 C1 Fe1 125.6(3) . .
C3 C2 C1 108.0(4) . .
C3 C2 C7 127.4(4) . .
C1 C2 C7 124.4(4) . .
C3 C2 Fe1 70.98(19) . .
C1 C2 Fe1 68.2(2) . .
C7 C2 Fe1 130.6(3) . .
C2 C3 C4 108.3(3) . .
C2 C3 C8 126.5(4) . .
C4 C3 C8 125.1(4) . .
C2 C3 Fe1 70.88(19) . .
C4 C3 Fe1 70.0(2) . .
C8 C3 Fe1 126.5(3) . .
C5 C4 C3 108.8(4) . .
C5 C4 C9 124.7(4) . .
C3 C4 C9 126.5(4) . .
C5 C4 Fe1 70.5(2) . .
C3 C4 Fe1 71.5(2) . .
C9 C4 Fe1 125.2(3) . .
C4 C5 C1 107.2(4) . .
C4 C5 C10 127.6(5) . .
C1 C5 C10 124.9(5) . .
C4 C5 Fe1 70.84(19) . .
C1 C5 Fe1 68.82(19) . .
C10 C5 Fe1 130.0(3) . .
C1 C6 H6A 109.5 . .
C1 C6 H6B 109.5 . .
H6A C6 H6B 109.5 . .
C1 C6 H6C 109.5 . .
H6A C6 H6C 109.5 . .
H6B C6 H6C 109.5 . .
C2 C7 H7A 109.5 . .
C2 C7 H7B 109.5 . .
H7A C7 H7B 109.5 . .
C2 C7 H7C 109.5 . .
H7A C7 H7C 109.5 . .
H7B C7 H7C 109.5 . .
C3 C8 H8A 109.5 . .
C3 C8 H8B 109.5 . .
H8A C8 H8B 109.5 . .
C3 C8 H8C 109.5 . .
H8A C8 H8C 109.5 . .
H8B C8 H8C 109.5 . .
C4 C9 H9A 109.5 . .
C4 C9 H9B 109.5 . .
H9A C9 H9B 109.5 . .
C4 C9 H9C 109.5 . .
H9A C9 H9C 109.5 . .
H9B C9 H9C 109.5 . .
C5 C10 H10A 109.5 . .
C5 C10 H10B 109.5 . .
H10A C10 H10B 109.5 . .
C5 C10 H10C 109.5 . .
H10A C10 H10C 109.5 . .
H10B C10 H10C 109.5 . .
C12 C11 S1 116.9(6) . .
C12 C11 H11A 108.1 . .
S1 C11 H11A 108.1 . .
C12 C11 H11B 108.1 . .
S1 C11 H11B 108.1 . .
H11A C11 H11B 107.3 . .
C11 C12 H12A 109.5 . .
C11 C12 H12B 109.5 . .
H12A C12 H12B 109.5 . .
C11 C12 H12C 109.5 . .
H12A C12 H12C 109.5 . .
H12B C12 H12C 109.5 . .
O2 C25 N1 123.1(3) . 2_655
O2 C25 O2 123.1(3) . 2_655
N1 C25 O2 0.0(3) 2_655 2_655
O2 C25 N2 118.47(17) . .
N1 C25 N2 118.47(17) 2_655 .
O2 C25 N2 118.47(17) 2_655 .
N2 C26 C27 113.2(3) . .
N2 C26 H14A 108.9 . .
C27 C26 H14A 108.9 . .
N2 C26 H14B 108.9 . .
C27 C26 H14B 108.9 . .
H14A C26 H14B 107.7 . .
C26 C27 H15A 109.5 . .
C26 C27 H15B 109.5 . .
H15A C27 H15B 109.5 . .
C26 C27 H15C 109.5 . .
H15A C27 H15C 109.5 . .
H15B C27 H15C 109.5 . .
F2 P1 F2 180.0(8) . 7
F2 P1 F3B 45.5(9) . .
F2 P1 F3B 134.5(9) 7 .
F2 P1 F3B 134.5(9) . 7
F2 P1 F3B 45.5(9) 7 7
F3B P1 F3B 180.0(10) . 7
F2 P1 F1 87.1(5) . .
F2 P1 F1 92.9(5) 7 .
F3B P1 F1 86.3(8) . .
F3B P1 F1 93.7(8) 7 .
F2 P1 F1 92.9(5) . 7
F2 P1 F1 87.1(5) 7 7
F3B P1 F1 93.7(8) . 7
F3B P1 F1 86.3(8) 7 7
F1 P1 F1 180.0(4) . 7
F2 P1 F2B 136.3(8) . 7
F2 P1 F2B 43.7(8) 7 7
F3B P1 F2B 90.9(11) . 7
F3B P1 F2B 89.1(11) 7 7
F1 P1 F2B 86.5(7) . 7
F1 P1 F2B 93.5(7) 7 7
F2 P1 F2B 43.7(8) . .
F2 P1 F2B 136.3(8) 7 .
F3B P1 F2B 89.1(11) . .
F3B P1 F2B 90.9(11) 7 .
F1 P1 F2B 93.5(7) . .
F1 P1 F2B 86.5(7) 7 .
F2B P1 F2B 180.0(18) 7 .
F2 P1 F3 89.7(5) . .
F2 P1 F3 90.3(5) 7 .
F3B P1 F3 44.3(9) . .
F3B P1 F3 135.7(9) 7 .
F1 P1 F3 92.2(3) . .
F1 P1 F3 87.8(3) 7 .
F2B P1 F3 47.5(8) 7 .
F2B P1 F3 132.5(8) . .
F2 P1 F3 90.3(5) . 7
F2 P1 F3 89.7(5) 7 7
F3B P1 F3 135.7(9) . 7
F3B P1 F3 44.3(9) 7 7
F1 P1 F3 87.8(3) . 7
F1 P1 F3 92.2(3) 7 7
F2B P1 F3 132.5(8) 7 7
F2B P1 F3 47.5(8) . 7
F3 P1 F3 180.0(5) . 7

loop_
_geom_bond_atom_site_label_1
_geom_bond_atom_site_label_2
_geom_bond_distance
_geom_bond_site_symmetry_2
Fe1 O2 1.916(2) .
Fe1 C1 2.087(3) .
Fe1 C5 2.122(3) .
Fe1 C4 2.126(3) .
Fe1 C2 2.144(3) .
Fe1 C3 2.146(3) .
Fe1 S1 2.2629(9) 2_655
Fe1 S1 2.2679(9) .
S1 C11 1.877(6) .
S1 Fe1 2.2629(9) 2_655
O2 C25 1.300(3) .
O2 H1 0.84(2) .
N2 C25 1.353(5) .
N2 C26 1.456(4) 2_655
N2 C26 1.456(4) .
C1 C2 1.422(6) .
C1 C5 1.432(6) .
C1 C6 1.500(6) .
C2 C3 1.402(5) .
C2 C7 1.495(6) .
C3 C4 1.408(6) .
C3 C8 1.499(5) .
C4 C5 1.405(6) .
C4 C9 1.499(6) .
C5 C10 1.492(7) .
C6 H6A 0.9600 .
C6 H6B 0.9600 .
C6 H6C 0.9600 .
C7 H7A 0.9600 .
C7 H7B 0.9600 .
C7 H7C 0.9600 .
C8 H8A 0.9600 .
C8 H8B 0.9600 .
C8 H8C 0.9600 .
C9 H9A 0.9600 .
C9 H9B 0.9600 .
C9 H9C 0.9600 .
C10 H10A 0.9600 .
C10 H10B 0.9600 .
C10 H10C 0.9600 .
C11 C12 1.471(7) .
C11 H11A 0.9700 .
C11 H11B 0.9700 .
C12 H12A 0.9600 .
C12 H12B 0.9600 .
C12 H12C 0.9600 .
C25 N1 1.300(3) 2_655
C25 O2 1.300(3) 2_655
C26 C27 1.492(6) .
C26 H14A 0.9700 .
C26 H14B 0.9700 .
C27 H15A 0.9600 .
C27 H15B 0.9600 .
C27 H15C 0.9600 .
P1 F2 1.518(6) .
P1 F2 1.518(6) 7
P1 F3B 1.529(11) .
P1 F3B 1.529(11) 7
P1 F1 1.560(4) .
P1 F1 1.560(4) 7
P1 F2B 1.561(10) 7
P1 F2B 1.561(10) .
P1 F3 1.568(5) .
P1 F3 1.568(5) 7
